data_7707689
loop_
_publ_author_name
'Sun, Zhen-Zhou'
'Zhu, Ning'
'Pan, Xun'
'Wang, Guo'
'Li, Zhong-Feng'
'Xin, Xiu-Lan'
'Han, Hong-Liang'
'Feng, Yue-Bing'
'Jin, Qiong-Hua'
'Yang, Yu-Ping'
'Yang, Wei'

_publ_section_title
;
 A new application of terahertz time-domain absorption spectra in
 luminescent complexes: characterization of the C-H\p weak interactions in
 Cu(I) complexes.
;
_journal_issue 29
_journal_name_full 'Dalton transactions (Cambridge, England : 2003)'
_journal_page_first 10214
_journal_page_last 10224
_journal_paper_doi 10.1039/d1dt01023a
_journal_volume 50
_journal_year 2021
_chemical_formula_moiety 'C44 H36 Cu N6 P2, Cl O4'
_chemical_formula_sum 'C44 H36 Cl Cu N6 O4 P2'
_chemical_formula_weight 873.72
_space_group_crystal_system triclinic
_space_group_IT_number 2
_space_group_name_Hall '-P 1'
_space_group_name_H-M_alt 'P -1'
_atom_sites_solution_hydrogens mixed
_atom_sites_solution_primary dual
_audit_creation_date 2017-07-09
_audit_creation_method
;
Olex2 1.2
(compiled 2017.03.02 svn.r3394 for OlexSys, GUI svn.r5324)
;
_audit_update_record
;
2020-09-23 deposited with the CCDC.	2021-06-16 downloaded from the CCDC.
;
_cell_angle_alpha 94.5666(17)
_cell_angle_beta 94.7571(17)
_cell_angle_gamma 108.2944(19)
_cell_formula_units_Z 2
_cell_length_a 8.93039(20)
_cell_length_b 12.4524(3)
_cell_length_c 19.4029(4)
_cell_measurement_reflns_used 14474
_cell_measurement_temperature 173.00(10)
_cell_measurement_theta_max 73.5760
_cell_measurement_theta_min 4.1830
_cell_volume 2028.81(8)
_computing_cell_refinement 'CrysAlisPro 1.171.39.33c (Rigaku OD, 2017)'
_computing_data_collection 'CrysAlisPro 1.171.39.33c (Rigaku OD, 2017)'
_computing_data_reduction 'CrysAlisPro 1.171.39.33c (Rigaku OD, 2017)'
_computing_molecular_graphics 'Olex2 (Dolomanov et al., 2009)'
_computing_publication_material 'Olex2 (Dolomanov et al., 2009)'
_computing_structure_refinement 'ShelXL (Sheldrick, 2015)'
_computing_structure_solution 'ShelXT (Sheldrick, 2015)'
_diffrn_ambient_environment N~2~
_diffrn_ambient_temperature 173.00(10)
_diffrn_detector 'CCD plate'
_diffrn_measured_fraction_theta_full 0.983
_diffrn_measured_fraction_theta_max 0.952
_diffrn_measurement_details
;
List of Runs (angles in degrees, time in seconds):

  # Type    Start    End  Width  t~exp~   \w     \q     \k     \f   Frames
#--------------------------------------------------------------------------
  1  \w    -22.00  89.00   0.50    0.50    --    0.00  57.00  30.00  222
  2  \w    -89.00  17.00   0.50    0.50    --    0.00 -37.00-180.00  212
  3  \w    -17.00  89.00   0.50    0.50    --    0.00  37.00 150.00  212
  4  \w    -89.00  31.00   0.50    0.50    --    0.00 -82.00-180.00  240
  5  \w    -31.00  73.00   0.50    0.50    --    0.00  82.00 -60.00  208
  6  \w     82.00 168.00   0.50    2.00    --   94.60  30.00-120.00  172
  7  \w     19.00 114.00   0.50    2.00    --   94.60 -61.00-120.00  190
  8  \w      9.00  88.00   0.50    2.00    --   94.60 -61.00  30.00  158
  9  \w     25.00 104.00   0.50    2.00    --   94.60 -61.00 120.00  158
 10  \w      6.00 112.00   0.50    2.00    --   94.60 -15.00-120.00  212
 11  \w     86.00 112.00   0.50    2.00    --   94.60 -82.00 -60.00   52
 12  \w     62.00 103.00   0.50    2.00    --   94.60 -82.00 -30.00   82
 13  \w     20.00 116.00   0.50    2.00    --   94.60 -82.00 120.00  192
 14  \w     83.00 126.00   0.50    2.00    --   94.60 -82.00-180.00   86
 15  \w      6.00  32.00   0.50    2.00    --   94.60 -82.00-180.00   52
 16  \w     15.00 126.00   0.50    2.00    --   94.60 -82.00  30.00  222
 17  \w     81.00 177.00   0.50    2.00    --   94.60  30.00-150.00  192
 18  \w     80.00 106.00   0.50    2.00    --   94.60  30.00 120.00   52
 19  \w     37.00 125.00   0.50    2.00    --   94.60 -82.00-120.00  176
 20  \w     88.00 184.00   0.50    2.00    --   94.60  15.00 150.00  192
;
_diffrn_measurement_device 'four-circle diffractometer'
_diffrn_measurement_device_type 'XtaLAB AFC12 (RINC): Kappa dual home/near'
_diffrn_measurement_method '\w scans'
_diffrn_orient_matrix_type 'CrysAlisPro convention (1999,Acta A55,543-557)'
_diffrn_orient_matrix_UB_11 0.1237929000
_diffrn_orient_matrix_UB_12 0.0556955000
_diffrn_orient_matrix_UB_13 0.0633920000
_diffrn_orient_matrix_UB_21 -0.0821909000
_diffrn_orient_matrix_UB_22 -0.0977004000
_diffrn_orient_matrix_UB_23 0.0418376000
_diffrn_orient_matrix_UB_31 0.1066140000
_diffrn_orient_matrix_UB_32 -0.0674209000
_diffrn_orient_matrix_UB_33 -0.0256705000
_diffrn_radiation_monochromator mirror
_diffrn_radiation_probe x-ray
_diffrn_radiation_type CuK\a
_diffrn_radiation_wavelength 1.54184
_diffrn_reflns_av_R_equivalents 0.1053
_diffrn_reflns_av_unetI/netI 0.0664
_diffrn_reflns_Laue_measured_fraction_full 0.983
_diffrn_reflns_Laue_measured_fraction_max 0.952
_diffrn_reflns_limit_h_max 11
_diffrn_reflns_limit_h_min -7
_diffrn_reflns_limit_k_max 14
_diffrn_reflns_limit_k_min -15
_diffrn_reflns_limit_l_max 24
_diffrn_reflns_limit_l_min -24
_diffrn_reflns_number 21913
_diffrn_reflns_point_group_measured_fraction_full 0.983
_diffrn_reflns_point_group_measured_fraction_max 0.952
_diffrn_reflns_theta_full 67.684
_diffrn_reflns_theta_max 74.146
_diffrn_reflns_theta_min 3.762
_diffrn_source 'micro-focus sealed X-ray tube'
_diffrn_source_type 'Rigaku (Cu) X-ray Source'
_exptl_absorpt_coefficient_mu 2.534
_exptl_absorpt_correction_T_max 1.00000
_exptl_absorpt_correction_T_min 0.32041
_exptl_absorpt_correction_type multi-scan
_exptl_absorpt_process_details
;
CrysAlisPro 1.171.39.33c (Rigaku Oxford Diffraction, 2017)
Empirical absorption correction using spherical harmonics,
 implemented in SCALE3 ABSPACK scaling algorithm.
;
_exptl_crystal_colour 'clear yellowish yellow'
_exptl_crystal_colour_lustre clear
_exptl_crystal_colour_modifier yellowish
_exptl_crystal_colour_primary yellow
_exptl_crystal_density_diffrn 1.430
_exptl_crystal_description block
_exptl_crystal_F_000 900
_exptl_crystal_size_max 0.3
_exptl_crystal_size_mid 0.2
_exptl_crystal_size_min 0.2
_refine_diff_density_max 1.097
_refine_diff_density_min -1.669
_refine_diff_density_rms 0.127
_refine_ls_extinction_method none
_refine_ls_goodness_of_fit_ref 1.054
_refine_ls_hydrogen_treatment mixed
_refine_ls_matrix_type full
_refine_ls_number_parameters 527
_refine_ls_number_reflns 7864
_refine_ls_number_restraints 0
_refine_ls_restrained_S_all 1.054
_refine_ls_R_factor_all 0.0867
_refine_ls_R_factor_gt 0.0819
_refine_ls_shift/su_max 0.001
_refine_ls_shift/su_mean 0.000
_refine_ls_structure_factor_coef Fsqd
_refine_ls_weighting_details 'w=1/[\s^2^(Fo^2^)+(0.1790P)^2^] where P=(Fo^2^+2Fc^2^)/3'
_refine_ls_weighting_scheme calc
_refine_ls_wR_factor_gt 0.2232
_refine_ls_wR_factor_ref 0.2294
_reflns_Friedel_coverage 0.000
_reflns_number_gt 6752
_reflns_number_total 7864
_reflns_threshold_expression 'I > 2\s(I)'
_cod_data_source_file d1dt01023a2.cif
_cod_data_source_block zn-231
_cod_depositor_comments 'Adding full bibliography for 7707686--7707690.cif.'
_cod_original_cell_volume 2028.82(8)
_cod_database_code 7707689
_shelx_shelxl_version_number 2014/7
_chemical_oxdiff_formula 'C44 H36 N6 P2 Cu1 Cl1 O4'
_shelx_space_group_comment
;
The symmetry employed for this shelxl refinement is uniquely defined
by the following loop, which should always be used as a source of
symmetry information in preference to the above space-group names.
They are only intended as comments.
;
_reflns_odcompleteness_completeness 99.56
_reflns_odcompleteness_iscentric 1
_reflns_odcompleteness_theta 66.97
_olex2_refinement_description
;
1. Fixed Uiso
 At 1.2 times of:
  All C(H) groups, All C(H,H) groups
2.a Secondary CH2 refined with riding coordinates:
 C32(H32A,H32B), C19(H19A,H19B)
2.b Aromatic/amide H refined with riding coordinates:
 C34(H34), C44(H44), C1(H1), C15(H15), C43(H43), C2(H2), C31(H31), C28(H28),
 C29(H29), C23(H23), C8(H8), C10(H10), C24(H24), C21(H21), C40(H40), C27(H27),
 C41(H41), C14(H14), C17(H17), C3(H3), C42(H42), C16(H16), C25(H25), C35(H35),
 C9(H9), C30(H30), C22(H22), C36(H36), C38(H38), C37(H37), C13(H13)
;
_olex2_submission_special_instructions 'No special instructions were received'
_oxdiff_exptl_absorpt_empirical_details
;
Empirical correction (ABSPACK) includes:
- Absorption correction using spherical harmonics
- Frame scaling
;
_oxdiff_exptl_absorpt_empirical_full_max 7.142
_oxdiff_exptl_absorpt_empirical_full_min 0.152

loop_
_space_group_symop_operation_xyz
'x, y, z'
'-x, -y, -z'

loop_
_atom_site_label
_atom_site_type_symbol
_atom_site_fract_x
_atom_site_fract_y
_atom_site_fract_z
_atom_site_U_iso_or_equiv
_atom_site_adp_type
_atom_site_occupancy
_atom_site_site_symmetry_order
_atom_site_calc_flag
_atom_site_refinement_flags_posn
_atom_site_refinement_flags_adp
_atom_site_refinement_flags_occupancy
_atom_site_disorder_assembly
_atom_site_disorder_group
Cu1 Cu 0.58521(6) 0.75045(4) 0.72298(2) 0.02955(19) Uani 1 1 d . . . . .
Cl1 Cl 0.47790(12) 0.82710(6) 0.27367(4) 0.0429(3) Uani 1 1 d . . . . .
P1 P 0.70740(10) 0.81547(6) 0.82952(3) 0.0282(2) Uani 1 1 d . . . . .
P2 P 0.33037(10) 0.72895(6) 0.73687(3) 0.0295(2) Uani 1 1 d . . . . .
N2 N 0.6334(3) 0.8344(2) 0.63647(12) 0.0319(6) Uani 1 1 d . . . . .
N1 N 0.6274(3) 0.6241(2) 0.66038(12) 0.0300(5) Uani 1 1 d . . . . .
N6 N 0.4483(4) 0.8482(2) 0.99417(13) 0.0359(6) Uani 1 1 d . . . . .
O4 O 0.3725(6) 0.8077(3) 0.3259(2) 0.0839(12) Uani 1 1 d . . . . .
N5 N 0.4229(3) 0.8260(2) 0.87306(12) 0.0315(5) Uani 1 1 d . . . . .
O3 O 0.4452(5) 0.9025(3) 0.22775(15) 0.0749(11) Uani 1 1 d . . . . .
N3 N 0.7452(4) 0.5654(3) 0.41837(14) 0.0449(7) Uani 1 1 d . . . . .
N4 N 0.7270(4) 0.7341(3) 0.39539(14) 0.0439(7) Uani 1 1 d . . . . .
O2 O 0.4733(6) 0.7226(3) 0.23828(18) 0.0903(14) Uani 1 1 d . . . . .
O1 O 0.6335(5) 0.8832(3) 0.3104(2) 0.0947(14) Uani 1 1 d . . . . .
C6 C 0.6555(4) 0.7673(2) 0.58187(13) 0.0280(6) Uani 1 1 d . . . . .
C5 C 0.6571(4) 0.6546(2) 0.59540(13) 0.0275(6) Uani 1 1 d . . . . .
C7 C 0.6730(4) 0.8041(3) 0.51501(14) 0.0316(6) Uani 1 1 d . . . . .
C34 C 1.0068(5) 0.9403(3) 0.90398(17) 0.0417(8) Uani 1 1 d . . . . .
H34 H 0.9806 0.8919 0.9384 0.050 Uiso 1 1 calc R . . . .
C39 C 0.7212(4) 0.7047(3) 0.88346(14) 0.0303(6) Uani 1 1 d . . . . .
C18 C 0.3549(4) 0.8046(3) 0.93492(14) 0.0316(6) Uani 1 1 d . . . . .
C44 C 0.6748(4) 0.6987(3) 0.95036(16) 0.0363(7) Uani 1 1 d . . . . .
H44 H 0.6437 0.7569 0.9712 0.044 Uiso 1 1 calc R . . . .
C20 C 0.2148(4) 0.7631(3) 0.66508(16) 0.0360(7) Uani 1 1 d . . . . .
C26 C 0.2110(4) 0.5906(3) 0.75881(15) 0.0345(7) Uani 1 1 d . . . . .
C4 C 0.6882(4) 0.5821(3) 0.54376(14) 0.0322(6) Uani 1 1 d . . . . .
C1 C 0.6245(4) 0.5205(3) 0.67289(15) 0.0344(7) Uani 1 1 d . . . . .
H1 H 0.6007 0.4978 0.7163 0.041 Uiso 1 1 calc R . . . .
C33 C 0.9011(4) 0.9249(3) 0.84432(15) 0.0333(7) Uani 1 1 d . . . . .
C15 C 0.2278(5) 0.7726(4) 1.05834(19) 0.0506(10) Uani 1 1 d . . . . .
H15 H 0.1869 0.7660 1.1009 0.061 Uiso 1 1 calc R . . . .
C43 C 0.6748(5) 0.6063(3) 0.98582(18) 0.0432(8) Uani 1 1 d . . . . .
H43 H 0.6443 0.6029 1.0305 0.052 Uiso 1 1 calc R . . . .
C2 C 0.6553(5) 0.4434(3) 0.62425(17) 0.0397(8) Uani 1 1 d . . . . .
H2 H 0.6547 0.3723 0.6359 0.048 Uiso 1 1 calc R . . . .
C31 C 0.0524(5) 0.5393(3) 0.73451(19) 0.0445(8) Uani 1 1 d . . . . .
H31 H 0.0006 0.5770 0.7064 0.053 Uiso 1 1 calc R . . . .
C28 C 0.2038(6) 0.4255(3) 0.81785(18) 0.0525(10) Uani 1 1 d . . . . .
H28 H 0.2550 0.3876 0.8460 0.063 Uiso 1 1 calc R . . . .
C29 C 0.0459(6) 0.3751(3) 0.79336(19) 0.0512(10) Uani 1 1 d . . . . .
H29 H -0.0095 0.3032 0.8047 0.061 Uiso 1 1 calc R . . . .
C23 C 0.0716(5) 0.8227(3) 0.54761(19) 0.0484(9) Uani 1 1 d . . . . .
H23 H 0.0284 0.8452 0.5082 0.058 Uiso 1 1 calc R . . . .
C11 C 0.7122(4) 0.6224(3) 0.47688(15) 0.0358(7) Uani 1 1 d . . . . .
C8 C 0.6689(5) 0.9130(3) 0.50576(16) 0.0397(8) Uani 1 1 d . . . . .
H8 H 0.6795 0.9396 0.4624 0.048 Uiso 1 1 calc R . . . .
C10 C 0.6325(5) 0.9379(3) 0.62638(16) 0.0409(8) Uani 1 1 d . . . . .
H10 H 0.6205 0.9846 0.6639 0.049 Uiso 1 1 calc R . . . .
C24 C 0.0756(5) 0.8782(3) 0.6120(2) 0.0521(10) Uani 1 1 d . . . . .
H24 H 0.0299 0.9356 0.6165 0.063 Uiso 1 1 calc R . . . .
C21 C 0.2047(5) 0.7043(4) 0.59952(17) 0.0522(10) Uani 1 1 d . . . . .
H21 H 0.2472 0.6452 0.5949 0.063 Uiso 1 1 calc R . . . .
C12 C 0.7006(4) 0.7255(3) 0.46388(14) 0.0336(7) Uani 1 1 d . . . . .
C32 C 0.5908(4) 0.8914(2) 0.87614(14) 0.0322(7) Uani 1 1 d . . . . .
H32A H 0.6357 0.9106 0.9245 0.039 Uiso 1 1 calc R . . . .
H32B H 0.6006 0.9620 0.8563 0.039 Uiso 1 1 calc R . . . .
C40 C 0.7690(5) 0.6169(3) 0.85367(16) 0.0400(8) Uani 1 1 d . . . . .
H40 H 0.8020 0.6203 0.8094 0.048 Uiso 1 1 calc R . . . .
C27 C 0.2879(5) 0.5333(3) 0.80073(16) 0.0429(8) Uani 1 1 d . . . . .
H27 H 0.3947 0.5668 0.8172 0.052 Uiso 1 1 calc R . . . .
C41 C 0.7677(6) 0.5243(3) 0.8895(2) 0.0518(10) Uani 1 1 d . . . . .
H41 H 0.7992 0.4659 0.8693 0.062 Uiso 1 1 calc R . . . .
C14 C 0.3825(5) 0.8307(3) 1.05448(16) 0.0423(8) Uani 1 1 d . . . . .
H14 H 0.4478 0.8606 1.0960 0.051 Uiso 1 1 calc R . . . .
C17 C 0.1956(5) 0.7365(3) 0.93398(18) 0.0416(8) Uani 1 1 d . . . . .
H17 H 0.1346 0.7014 0.8922 0.050 Uiso 1 1 calc R . . . .
C3 C 0.6863(5) 0.4733(3) 0.55961(16) 0.0389(8) Uani 1 1 d . . . . .
H3 H 0.7059 0.4227 0.5265 0.047 Uiso 1 1 calc R . . . .
C19 C 0.3239(4) 0.8314(3) 0.81045(14) 0.0336(7) Uani 1 1 d . . . . .
H19A H 0.3598 0.9079 0.7969 0.040 Uiso 1 1 calc R . . . .
H19B H 0.2151 0.8154 0.8207 0.040 Uiso 1 1 calc R . . . .
C42 C 0.7197(6) 0.5197(3) 0.9552(2) 0.0515(10) Uani 1 1 d . . . . .
H42 H 0.7177 0.4574 0.9790 0.062 Uiso 1 1 calc R . . . .
C16 C 0.1318(5) 0.7230(4) 0.9962(2) 0.0499(9) Uani 1 1 d . . . . .
H16 H 0.0256 0.6811 0.9968 0.060 Uiso 1 1 calc R . . . .
C25 C 0.1480(5) 0.8489(3) 0.67102(18) 0.0446(8) Uani 1 1 d . . . . .
H25 H 0.1512 0.8874 0.7145 0.054 Uiso 1 1 calc R . . . .
C35 C 1.1513(5) 1.0277(3) 0.9123(2) 0.0517(9) Uani 1 1 d . . . . .
H35 H 1.2222 1.0368 0.9519 0.062 Uiso 1 1 calc R . . . .
C9 C 0.6489(5) 0.9809(3) 0.56168(17) 0.0446(9) Uani 1 1 d . . . . .
H9 H 0.6464 1.0540 0.5566 0.053 Uiso 1 1 calc R . . . .
C30 C -0.0302(5) 0.4324(4) 0.7516(2) 0.0519(9) Uani 1 1 d . . . . .
H30 H -0.1370 0.3989 0.7351 0.062 Uiso 1 1 calc R . . . .
C22 C 0.1316(6) 0.7336(5) 0.54123(19) 0.0638(13) Uani 1 1 d . . . . .
H22 H 0.1232 0.6930 0.4979 0.077 Uiso 1 1 calc R . . . .
C36 C 1.1902(5) 1.1011(3) 0.8618(2) 0.0542(10) Uani 1 1 d . . . . .
H36 H 1.2865 1.1600 0.8678 0.065 Uiso 1 1 calc R . . . .
C38 C 0.9436(5) 0.9989(3) 0.79336(19) 0.0469(8) Uani 1 1 d . . . . .
H38 H 0.8755 0.9890 0.7527 0.056 Uiso 1 1 calc R . . . .
C37 C 1.0875(6) 1.0870(4) 0.8032(2) 0.0569(10) Uani 1 1 d . . . . .
H37 H 1.1139 1.1369 0.7696 0.068 Uiso 1 1 calc R . . . .
C13 C 0.7505(5) 0.6361(3) 0.37165(17) 0.0476(9) Uani 1 1 d . . . . .
H13 H 0.7687 0.6204 0.3260 0.057 Uiso 1 1 calc R . . . .
H4 H 0.718(4) 0.788(3) 0.374(2) 0.031(9) Uiso 1 1 d . . . . .

loop_
_atom_site_aniso_label
_atom_site_aniso_U_11
_atom_site_aniso_U_22
_atom_site_aniso_U_33
_atom_site_aniso_U_23
_atom_site_aniso_U_13
_atom_site_aniso_U_12
Cu1 0.0447(3) 0.0326(3) 0.0186(3) 0.00517(18) 0.00483(19) 0.0219(2)
Cl1 0.0750(6) 0.0296(4) 0.0302(4) 0.0096(3) 0.0077(4) 0.0234(4)
P1 0.0400(5) 0.0315(4) 0.0192(3) 0.0041(3) 0.0031(3) 0.0198(3)
P2 0.0423(5) 0.0332(4) 0.0200(3) 0.0043(3) 0.0019(3) 0.0221(3)
N2 0.0500(16) 0.0307(12) 0.0225(11) 0.0053(9) 0.0043(10) 0.0230(12)
N1 0.0438(15) 0.0303(12) 0.0220(11) 0.0077(9) 0.0040(10) 0.0193(11)
N6 0.0532(17) 0.0375(14) 0.0255(11) 0.0035(10) 0.0103(11) 0.0250(13)
O4 0.132(3) 0.0464(17) 0.098(3) 0.0342(17) 0.067(2) 0.044(2)
N5 0.0418(15) 0.0357(13) 0.0229(11) 0.0045(9) 0.0056(10) 0.0197(11)
O3 0.140(3) 0.0547(17) 0.0432(15) 0.0184(13) -0.0017(17) 0.049(2)
N3 0.066(2) 0.0452(16) 0.0280(13) -0.0020(11) 0.0062(13) 0.0249(15)
N4 0.067(2) 0.0490(17) 0.0209(12) 0.0078(11) 0.0094(12) 0.0240(16)
O2 0.182(5) 0.0476(17) 0.0601(19) 0.0021(14) 0.027(2) 0.061(2)
O1 0.097(3) 0.073(2) 0.102(3) 0.038(2) -0.022(2) 0.013(2)
C6 0.0392(17) 0.0286(14) 0.0211(12) 0.0046(10) 0.0014(11) 0.0180(12)
C5 0.0402(17) 0.0270(13) 0.0203(12) 0.0040(10) 0.0025(11) 0.0180(12)
C7 0.0448(18) 0.0350(15) 0.0204(12) 0.0074(10) 0.0014(11) 0.0202(14)
C34 0.050(2) 0.0405(17) 0.0364(16) 0.0039(13) 0.0009(14) 0.0182(16)
C39 0.0379(17) 0.0332(15) 0.0254(13) 0.0060(11) 0.0010(11) 0.0196(13)
C18 0.0464(18) 0.0342(15) 0.0243(12) 0.0044(11) 0.0072(12) 0.0264(14)
C44 0.048(2) 0.0392(17) 0.0318(14) 0.0105(12) 0.0096(13) 0.0249(15)
C20 0.0494(19) 0.0361(16) 0.0296(14) 0.0104(12) 0.0064(13) 0.0218(15)
C26 0.051(2) 0.0354(15) 0.0243(12) 0.0049(11) 0.0065(12) 0.0226(15)
C4 0.0447(18) 0.0322(15) 0.0237(13) 0.0010(11) 0.0021(12) 0.0190(13)
C1 0.051(2) 0.0310(15) 0.0291(13) 0.0089(11) 0.0042(13) 0.0225(14)
C33 0.0438(18) 0.0357(15) 0.0278(13) 0.0034(11) 0.0082(12) 0.0221(14)
C15 0.074(3) 0.057(2) 0.0389(17) 0.0178(16) 0.0284(18) 0.037(2)
C43 0.052(2) 0.049(2) 0.0370(16) 0.0196(14) 0.0108(15) 0.0243(17)
C2 0.060(2) 0.0273(15) 0.0373(16) 0.0079(12) 0.0014(15) 0.0219(15)
C31 0.051(2) 0.0464(19) 0.0445(17) 0.0154(14) 0.0073(15) 0.0243(17)
C28 0.086(3) 0.046(2) 0.0321(16) 0.0142(14) 0.0024(17) 0.030(2)
C29 0.076(3) 0.045(2) 0.0422(18) 0.0168(15) 0.0250(19) 0.026(2)
C23 0.049(2) 0.059(2) 0.0421(18) 0.0254(16) -0.0004(16) 0.0211(18)
C11 0.051(2) 0.0396(16) 0.0210(13) -0.0005(11) 0.0040(12) 0.0217(15)
C8 0.062(2) 0.0355(16) 0.0278(14) 0.0123(12) 0.0063(14) 0.0224(16)
C10 0.071(2) 0.0342(16) 0.0284(14) 0.0056(12) 0.0058(14) 0.0314(17)
C24 0.064(3) 0.047(2) 0.054(2) 0.0131(16) -0.0075(18) 0.0325(19)
C21 0.072(3) 0.070(3) 0.0290(16) 0.0002(15) -0.0071(16) 0.049(2)
C12 0.0441(18) 0.0383(16) 0.0199(12) 0.0048(11) 0.0038(11) 0.0151(14)
C32 0.0500(19) 0.0294(14) 0.0232(12) 0.0054(10) 0.0071(12) 0.0199(14)
C40 0.057(2) 0.0410(17) 0.0310(14) 0.0023(12) 0.0018(14) 0.0300(16)
C27 0.061(2) 0.0420(18) 0.0282(14) 0.0088(12) -0.0038(14) 0.0218(17)
C41 0.075(3) 0.045(2) 0.0484(19) 0.0029(15) -0.0001(18) 0.040(2)
C14 0.067(2) 0.0459(18) 0.0260(14) 0.0051(12) 0.0141(14) 0.0320(18)
C17 0.047(2) 0.0454(18) 0.0386(16) 0.0092(14) 0.0084(14) 0.0222(16)
C3 0.059(2) 0.0320(15) 0.0328(15) 0.0002(12) 0.0042(14) 0.0264(15)
C19 0.0465(19) 0.0392(16) 0.0249(13) 0.0051(11) 0.0043(12) 0.0271(15)
C42 0.072(3) 0.0399(19) 0.054(2) 0.0207(16) 0.0057(19) 0.0307(19)
C16 0.053(2) 0.057(2) 0.051(2) 0.0215(17) 0.0220(17) 0.0265(19)
C25 0.059(2) 0.0449(19) 0.0387(17) 0.0049(14) -0.0071(15) 0.0323(18)
C35 0.051(2) 0.049(2) 0.050(2) -0.0062(16) -0.0096(17) 0.0164(18)
C9 0.075(3) 0.0344(16) 0.0341(16) 0.0137(13) 0.0062(16) 0.0295(17)
C30 0.049(2) 0.052(2) 0.056(2) 0.0145(17) 0.0077(17) 0.0170(18)
C22 0.084(3) 0.094(3) 0.0291(17) 0.0013(18) -0.0086(18) 0.057(3)
C36 0.051(2) 0.0378(19) 0.072(3) 0.0013(17) 0.011(2) 0.0116(17)
C38 0.056(2) 0.048(2) 0.0381(17) 0.0121(14) 0.0091(16) 0.0160(17)
C37 0.065(3) 0.048(2) 0.062(2) 0.0189(18) 0.021(2) 0.016(2)
C13 0.067(3) 0.052(2) 0.0254(14) 0.0006(13) 0.0071(15) 0.0229(19)

loop_
_atom_type_symbol
_atom_type_description
_atom_type_scat_dispersion_real
_atom_type_scat_dispersion_imag
_atom_type_scat_source
C C 0.0181 0.0091 'International Tables Vol C Tables 4.2.6.8 and 6.1.1.4'
H H 0.0000 0.0000 'International Tables Vol C Tables 4.2.6.8 and 6.1.1.4'
Cl Cl 0.3639 0.7018 'International Tables Vol C Tables 4.2.6.8 and 6.1.1.4'
Cu Cu -1.9646 0.5888 'International Tables Vol C Tables 4.2.6.8 and 6.1.1.4'
N N 0.0311 0.0180 'International Tables Vol C Tables 4.2.6.8 and 6.1.1.4'
O O 0.0492 0.0322 'International Tables Vol C Tables 4.2.6.8 and 6.1.1.4'
P P 0.2955 0.4335 'International Tables Vol C Tables 4.2.6.8 and 6.1.1.4'

loop_
_geom_angle_atom_site_label_1
_geom_angle_atom_site_label_2
_geom_angle_atom_site_label_3
_geom_angle
_geom_angle_site_symmetry_1
_geom_angle_site_symmetry_3
_geom_angle_publ_flag
P1 Cu1 P2 102.51(3) . . ?
N2 Cu1 P1 124.93(8) . . ?
N2 Cu1 P2 106.54(8) . . ?
N2 Cu1 N1 81.39(9) . . ?
N1 Cu1 P1 123.90(7) . . ?
N1 Cu1 P2 116.79(8) . . ?
O4 Cl1 O1 105.5(3) . . ?
O3 Cl1 O4 111.4(2) . . ?
O3 Cl1 O1 107.5(2) . . ?
O2 Cl1 O4 110.1(2) . . ?
O2 Cl1 O3 112.5(2) . . ?
O2 Cl1 O1 109.7(3) . . ?
C39 P1 Cu1 114.29(10) . . ?
C39 P1 C32 104.94(13) . . ?
C33 P1 Cu1 121.57(10) . . ?
C33 P1 C39 105.84(14) . . ?
C33 P1 C32 99.32(14) . . ?
C32 P1 Cu1 108.76(10) . . ?
C20 P2 Cu1 116.05(12) . . ?
C20 P2 C26 106.32(16) . . ?
C20 P2 C19 102.94(14) . . ?
C26 P2 Cu1 116.55(11) . . ?
C26 P2 C19 104.61(14) . . ?
C19 P2 Cu1 108.95(12) . . ?
C6 N2 Cu1 112.76(18) . . ?
C10 N2 Cu1 128.7(2) . . ?
C10 N2 C6 118.3(2) . . ?
C5 N1 Cu1 112.20(17) . . ?
C1 N1 Cu1 130.2(2) . . ?
C1 N1 C5 117.5(2) . . ?
C18 N6 C14 117.7(3) . . ?
C18 N5 C32 119.3(2) . . ?
C18 N5 C19 119.6(3) . . ?
C32 N5 C19 115.4(2) . . ?
C13 N3 C11 102.8(3) . . ?
C12 N4 H4 123(3) . . ?
C13 N4 C12 106.2(3) . . ?
C13 N4 H4 131(3) . . ?
N2 C6 C5 116.5(2) . . ?
N2 C6 C7 122.1(2) . . ?
C7 C6 C5 121.4(3) . . ?
N1 C5 C6 116.9(2) . . ?
N1 C5 C4 122.5(2) . . ?
C4 C5 C6 120.7(3) . . ?
C6 C7 C12 115.4(3) . . ?
C8 C7 C6 118.2(3) . . ?
C8 C7 C12 126.4(3) . . ?
C33 C34 H34 119.9 . . ?
C35 C34 H34 119.9 . . ?
C35 C34 C33 120.2(3) . . ?
C44 C39 P1 123.5(2) . . ?
C40 C39 P1 117.6(2) . . ?
C40 C39 C44 118.7(3) . . ?
N6 C18 N5 117.2(3) . . ?
N6 C18 C17 121.9(3) . . ?
N5 C18 C17 120.9(3) . . ?
C39 C44 H44 119.9 . . ?
C43 C44 C39 120.2(3) . . ?
C43 C44 H44 119.9 . . ?
C21 C20 P2 117.4(2) . . ?
C25 C20 P2 123.6(3) . . ?
C25 C20 C21 118.8(3) . . ?
C31 C26 P2 123.6(2) . . ?
C31 C26 C27 119.3(3) . . ?
C27 C26 P2 117.1(3) . . ?
C5 C4 C11 117.2(3) . . ?
C5 C4 C3 118.1(3) . . ?
C3 C4 C11 124.6(3) . . ?
N1 C1 H1 118.3 . . ?
N1 C1 C2 123.4(3) . . ?
C2 C1 H1 118.3 . . ?
C34 C33 P1 123.6(3) . . ?
C34 C33 C38 118.7(3) . . ?
C38 C33 P1 117.8(3) . . ?
C14 C15 H15 121.1 . . ?
C14 C15 C16 117.7(3) . . ?
C16 C15 H15 121.1 . . ?
C44 C43 H43 119.9 . . ?
C42 C43 C44 120.2(3) . . ?
C42 C43 H43 119.9 . . ?
C1 C2 H2 120.3 . . ?
C3 C2 C1 119.5(3) . . ?
C3 C2 H2 120.3 . . ?
C26 C31 H31 119.7 . . ?
C26 C31 C30 120.6(3) . . ?
C30 C31 H31 119.7 . . ?
C29 C28 H28 119.7 . . ?
C29 C28 C27 120.5(3) . . ?
C27 C28 H28 119.7 . . ?
C28 C29 H29 120.3 . . ?
C28 C29 C30 119.5(4) . . ?
C30 C29 H29 120.3 . . ?
C24 C23 H23 120.0 . . ?
C24 C23 C22 120.0(3) . . ?
C22 C23 H23 120.0 . . ?
N3 C11 C4 127.1(3) . . ?
C12 C11 N3 111.6(3) . . ?
C12 C11 C4 121.3(3) . . ?
C7 C8 H8 120.4 . . ?
C9 C8 C7 119.3(3) . . ?
C9 C8 H8 120.4 . . ?
N2 C10 H10 118.4 . . ?
N2 C10 C9 123.2(3) . . ?
C9 C10 H10 118.4 . . ?
C23 C24 H24 119.8 . . ?
C23 C24 C25 120.4(3) . . ?
C25 C24 H24 119.8 . . ?
C20 C21 H21 119.8 . . ?
C22 C21 C20 120.4(3) . . ?
C22 C21 H21 119.8 . . ?
N4 C12 C7 130.9(3) . . ?
C11 C12 N4 105.1(3) . . ?
C11 C12 C7 123.9(3) . . ?
P1 C32 H32A 108.8 . . ?
P1 C32 H32B 108.8 . . ?
N5 C32 P1 113.72(19) . . ?
N5 C32 H32A 108.8 . . ?
N5 C32 H32B 108.8 . . ?
H32A C32 H32B 107.7 . . ?
C39 C40 H40 119.7 . . ?
C41 C40 C39 120.5(3) . . ?
C41 C40 H40 119.7 . . ?
C26 C27 C28 119.8(4) . . ?
C26 C27 H27 120.1 . . ?
C28 C27 H27 120.1 . . ?
C40 C41 H41 120.1 . . ?
C42 C41 C40 119.7(3) . . ?
C42 C41 H41 120.1 . . ?
N6 C14 C15 124.3(3) . . ?
N6 C14 H14 117.8 . . ?
C15 C14 H14 117.8 . . ?
C18 C17 H17 120.7 . . ?
C16 C17 C18 118.6(4) . . ?
C16 C17 H17 120.7 . . ?
C4 C3 H3 120.5 . . ?
C2 C3 C4 118.9(3) . . ?
C2 C3 H3 120.5 . . ?
P2 C19 H19A 109.1 . . ?
P2 C19 H19B 109.1 . . ?
N5 C19 P2 112.29(19) . . ?
N5 C19 H19A 109.1 . . ?
N5 C19 H19B 109.1 . . ?
H19A C19 H19B 107.9 . . ?
C43 C42 C41 120.5(3) . . ?
C43 C42 H42 119.7 . . ?
C41 C42 H42 119.7 . . ?
C15 C16 H16 120.2 . . ?
C17 C16 C15 119.5(4) . . ?
C17 C16 H16 120.2 . . ?
C20 C25 C24 120.3(3) . . ?
C20 C25 H25 119.9 . . ?
C24 C25 H25 119.9 . . ?
C34 C35 H35 119.9 . . ?
C36 C35 C34 120.3(4) . . ?
C36 C35 H35 119.9 . . ?
C8 C9 C10 118.9(3) . . ?
C8 C9 H9 120.5 . . ?
C10 C9 H9 120.5 . . ?
C31 C30 C29 120.3(4) . . ?
C31 C30 H30 119.9 . . ?
C29 C30 H30 119.9 . . ?
C23 C22 C21 120.0(4) . . ?
C23 C22 H22 120.0 . . ?
C21 C22 H22 120.0 . . ?
C35 C36 H36 120.0 . . ?
C37 C36 C35 120.0(4) . . ?
C37 C36 H36 120.0 . . ?
C33 C38 H38 119.9 . . ?
C37 C38 C33 120.2(4) . . ?
C37 C38 H38 119.9 . . ?
C36 C37 C38 120.6(4) . . ?
C36 C37 H37 119.7 . . ?
C38 C37 H37 119.7 . . ?
N3 C13 N4 114.2(3) . . ?
N3 C13 H13 122.9 . . ?
N4 C13 H13 122.9 . . ?

loop_
_geom_bond_atom_site_label_1
_geom_bond_atom_site_label_2
_geom_bond_distance
_geom_bond_site_symmetry_2
_geom_bond_publ_flag
Cu1 P1 2.2191(8) . ?
Cu1 P2 2.2482(9) . ?
Cu1 N2 2.052(2) . ?
Cu1 N1 2.058(2) . ?
Cl1 O4 1.424(4) . ?
Cl1 O3 1.422(3) . ?
Cl1 O2 1.410(3) . ?
Cl1 O1 1.440(4) . ?
P1 C39 1.825(3) . ?
P1 C33 1.818(4) . ?
P1 C32 1.853(3) . ?
P2 C20 1.822(3) . ?
P2 C26 1.824(3) . ?
P2 C19 1.855(3) . ?
N2 C6 1.362(4) . ?
N2 C10 1.322(4) . ?
N1 C5 1.369(3) . ?
N1 C1 1.325(4) . ?
N6 C18 1.330(4) . ?
N6 C14 1.355(4) . ?
N5 C18 1.396(4) . ?
N5 C32 1.458(4) . ?
N5 C19 1.461(3) . ?
N3 C11 1.392(4) . ?
N3 C13 1.306(5) . ?
N4 C12 1.375(4) . ?
N4 C13 1.354(5) . ?
N4 H4 0.84(4) . ?
C6 C5 1.453(4) . ?
C6 C7 1.414(4) . ?
C5 C4 1.398(4) . ?
C7 C8 1.394(4) . ?
C7 C12 1.428(4) . ?
C34 H34 0.9300 . ?
C34 C33 1.392(4) . ?
C34 C35 1.390(6) . ?
C39 C44 1.396(4) . ?
C39 C40 1.394(4) . ?
C18 C17 1.407(5) . ?
C44 H44 0.9300 . ?
C44 C43 1.387(4) . ?
C20 C21 1.398(5) . ?
C20 C25 1.379(4) . ?
C26 C31 1.382(5) . ?
C26 C27 1.396(4) . ?
C4 C11 1.436(4) . ?
C4 C3 1.408(4) . ?
C1 H1 0.9300 . ?
C1 C2 1.397(4) . ?
C33 C38 1.399(5) . ?
C15 H15 0.9300 . ?
C15 C14 1.355(6) . ?
C15 C16 1.395(6) . ?
C43 H43 0.9300 . ?
C43 C42 1.374(5) . ?
C2 H2 0.9300 . ?
C2 C3 1.362(5) . ?
C31 H31 0.9300 . ?
C31 C30 1.386(6) . ?
C28 H28 0.9300 . ?
C28 C29 1.376(6) . ?
C28 C27 1.399(6) . ?
C29 H29 0.9300 . ?
C29 C30 1.391(5) . ?
C23 H23 0.9300 . ?
C23 C24 1.372(6) . ?
C23 C22 1.376(6) . ?
C11 C12 1.362(4) . ?
C8 H8 0.9300 . ?
C8 C9 1.380(5) . ?
C10 H10 0.9300 . ?
C10 C9 1.404(4) . ?
C24 H24 0.9300 . ?
C24 C25 1.397(4) . ?
C21 H21 0.9300 . ?
C21 C22 1.390(5) . ?
C32 H32A 0.9700 . ?
C32 H32B 0.9700 . ?
C40 H40 0.9300 . ?
C40 C41 1.391(5) . ?
C27 H27 0.9300 . ?
C41 H41 0.9300 . ?
C41 C42 1.377(6) . ?
C14 H14 0.9300 . ?
C17 H17 0.9300 . ?
C17 C16 1.377(5) . ?
C3 H3 0.9300 . ?
C19 H19A 0.9700 . ?
C19 H19B 0.9700 . ?
C42 H42 0.9300 . ?
C16 H16 0.9300 . ?
C25 H25 0.9300 . ?
C35 H35 0.9300 . ?
C35 C36 1.383(6) . ?
C9 H9 0.9300 . ?
C30 H30 0.9300 . ?
C22 H22 0.9300 . ?
C36 H36 0.9300 . ?
C36 C37 1.363(6) . ?
C38 H38 0.9300 . ?
C38 C37 1.390(6) . ?
C37 H37 0.9300 . ?
C13 H13 0.9300 . ?
